data_1533942
loop_
_publ_author_name
'Klevtsova, R.F.'
'Bazarov, B.G.'
'Glinskaya, L.A.'
'Bazarova, S.T.'
'Bazarova, Zh.G.'
'Klevtsov, P.V.'
'Fedorov, K.N.'

_publ_section_title
;
 Synthesis and X-ray study of single crystals of K5 (Cd0.5 Zr1.5) (Mo O4)6
 triple molybdate
;
_journal_name_full 'Zhurnal Strukturnoi Khimii (Issue-No. from 1981)'
_journal_page_first 1016
_journal_page_last 1020
_journal_volume 43
_journal_year 2002
_chemical_formula_sum 'Cd0.5 K5 Mo6 O24 Zr1.5'
_chemical_name_systematic 'K5 (Cd0.5 Zr1.5) (Mo O4)6'
_space_group_IT_number 161
_symmetry_space_group_name_Hall 'R 3 -2"c'
_symmetry_space_group_name_H-M 'R 3 c :H'
_cell_angle_alpha 90
_cell_angle_beta 90
_cell_angle_gamma 120
_cell_formula_units_Z 6
_cell_length_a 10.624
_cell_length_b 10.624
_cell_length_c 37.694
_cell_volume 3684.504
_citation_journal_id_ASTM ZSTKAI
_cod_data_source_file Klevtsova_ZSTKAI_2002_1174.cif
_cod_data_source_block Cd0.5K5Mo6O24Zr1.5
_cod_original_cell_volume 3684.503
_cod_database_code 1533942

loop_
_symmetry_equiv_pos_as_xyz
x,y,z
-y,x-y,z
-x+y,-x,z
-y,-x,z+1/2
x,x-y,z+1/2
-x+y,y,z+1/2
x+2/3,y+1/3,z+1/3
-y+2/3,x-y+1/3,z+1/3
-x+y+2/3,-x+1/3,z+1/3
-y+2/3,-x+1/3,z+5/6
x+2/3,x-y+1/3,z+5/6
-x+y+2/3,y+1/3,z+5/6
x+1/3,y+2/3,z+2/3
-y+1/3,x-y+2/3,z+2/3
-x+y+1/3,-x+2/3,z+2/3
-y+1/3,-x+2/3,z+7/6
x+1/3,x-y+2/3,z+7/6
-x+y+1/3,y+2/3,z+7/6

loop_
_atom_site_label
_atom_site_type_symbol
_atom_site_fract_x
_atom_site_fract_y
_atom_site_fract_z
_atom_site_occupancy
_atom_site_U_iso_or_equiv
O7 O-2 0.4418 0.3469 0.1949 1 0.0
O3 O-2 0.41 0.5611 0.1335 1 0.0
K2 K+1 0 0 0.1046 1 0.0
K3 K+1 0.3255 0.0474 0.1664 1 0.0
O1 O-2 0.329 0.385 0.0705 1 0.0
Cd1 Cd+2 0 0 0 0.3 0.0
K1 K+1 0 0 0.3986 1 0.0
Zr2 Zr+4 0 0 0.7497 0.8 0.0
O2 O-2 0.5232 0.359 0.117 1 0.0
O4 O-2 0.222 0.247 0.1353 1 0.0
Mo1 Mo+6 0.3693 0.3851 0.1156 1 0.0
O6 O-2 0.253 0.475 0.1988 1 0.0
O8 O-2 0.1411 0.1703 0.2155 1 0.0
Mo2 Mo+6 0.2974 0.3488 0.2178 1 0.0
Cd2 Cd+2 0 0 0.7497 0.2 0.0
Zr1 Zr+4 0 0 0 0.7 0.0
O5 O-2 0.338 0.396 0.2603 1 0.0
